data_4326329
loop_
_publ_author_name
'Shubhankar Kumar Bose'
'K. Geetharani'
'Satyanarayan Sahoo'
'K. Hari Krishna Reddy'
'Babu Varghese'
'Eluvathingal D. Jemmis'
'Sundargopal Ghosh'

_publ_section_title
;
 Synthesis, Characterization, and Electronic Structure of New Type of
 Heterometallic Boride Clusters
;
_journal_name_full 'Inorganic Chemistry'
_journal_page_first 9414
_journal_page_last 9422
_journal_paper_doi 10.1021/ic201046g
_journal_volume 50
_journal_year 2011
_chemical_formula_sum 'C20 H40 B4 O Ta2'
_chemical_formula_weight 701.66
_chemical_name_systematic
;
 ?
;
_space_group_IT_number 2
_symmetry_cell_setting triclinic
_symmetry_space_group_name_Hall '-P 1'
_symmetry_space_group_name_H-M 'P -1'
_atom_sites_solution_hydrogens geom
_atom_sites_solution_primary direct
_atom_sites_solution_secondary difmap
_audit_creation_method SHELXL-97
_cell_angle_alpha 71.0850(10)
_cell_angle_beta 77.089(2)
_cell_angle_gamma 73.679(2)
_cell_formula_units_Z 2
_cell_length_a 8.7520(4)
_cell_length_b 10.2507(4)
_cell_length_c 14.9209(5)
_cell_measurement_reflns_used 2342
_cell_measurement_temperature 298(2)
_cell_measurement_theta_max 24.5
_cell_measurement_theta_min 2.6
_cell_volume 1202.32(8)
_computing_cell_refinement 'APEX2/SAINT (Bruker, 2004)'
_computing_data_collection 'APEX2 (Bruker, 2004)'
_computing_data_reduction 'SAINT/XPREP (Bruker, 2004)'
_computing_molecular_graphics 'ORTEP3 (Farrugia, 1997) and Mercury (Bruno et al., 2002)'
_computing_publication_material 'SHELXL-97 (Sheldrick, 1997)'
_computing_structure_refinement 'SHELXL-97 (Sheldrick, 1997)'
_computing_structure_solution 'SIR92 (Altornare et al., 1993)'
_diffrn_ambient_temperature 298(2)
_diffrn_measured_fraction_theta_full 0.972
_diffrn_measured_fraction_theta_max 0.972
_diffrn_measurement_device_type 'Bruker axs kappa apex2 CCD Diffractometer'
_diffrn_measurement_method '\s and \f scan'
_diffrn_radiation_monochromator graphite
_diffrn_radiation_source 'fine-focus sealed tube'
_diffrn_radiation_type MoK\a
_diffrn_radiation_wavelength 0.71073
_diffrn_reflns_av_R_equivalents 0.0228
_diffrn_reflns_av_sigmaI/netI 0.0228
_diffrn_reflns_limit_h_max 11
_diffrn_reflns_limit_h_min -11
_diffrn_reflns_limit_k_max 13
_diffrn_reflns_limit_k_min -13
_diffrn_reflns_limit_l_max 19
_diffrn_reflns_limit_l_min -17
_diffrn_reflns_number 16537
_diffrn_reflns_theta_full 28.38
_diffrn_reflns_theta_max 28.38
_diffrn_reflns_theta_min 1.46
_diffrn_standards_decay_% 0
_exptl_absorpt_coefficient_mu 9.101
_exptl_absorpt_correction_T_max 0.312
_exptl_absorpt_correction_T_min 0.222
_exptl_absorpt_correction_type multi-scan
_exptl_absorpt_process_details 'SADABS(Bruker, 1999)'
_exptl_crystal_colour yellow
_exptl_crystal_density_diffrn 1.938
_exptl_crystal_description plate
_exptl_crystal_F_000 668
_exptl_crystal_size_max 0.25
_exptl_crystal_size_mid 0.22
_exptl_crystal_size_min 0.19
_refine_diff_density_max 1.783
_refine_diff_density_min -1.229
_refine_diff_density_rms 0.127
_refine_ls_extinction_coef 0.00015(11)
_refine_ls_extinction_expression Fc^*^=kFc[1+0.001xFc^2^\l^3^/sin(2\q)]^-1/4^
_refine_ls_extinction_method SHELXL
_refine_ls_goodness_of_fit_ref 1.125
_refine_ls_hydrogen_treatment mixed
_refine_ls_matrix_type full
_refine_ls_number_parameters 290
_refine_ls_number_reflns 5865
_refine_ls_number_restraints 8
_refine_ls_restrained_S_all 1.125
_refine_ls_R_factor_all 0.0342
_refine_ls_R_factor_gt 0.0240
_refine_ls_shift/su_max 0.001
_refine_ls_shift/su_mean 0.000
_refine_ls_structure_factor_coef Fsqd
_refine_ls_weighting_details 'calc w=1/[\s^2^(Fo^2^)+(0.0098P)^2^+4.2665P] where P=(Fo^2^+2Fc^2^)/3'
_refine_ls_weighting_scheme calc
_refine_ls_wR_factor_gt 0.0503
_refine_ls_wR_factor_ref 0.0567
_reflns_number_gt 4958
_reflns_number_total 5865
_reflns_threshold_expression >2sigma(I)
_cod_data_source_file ic201046g_si_002_1.cif
_cod_data_source_block new
_cod_database_code 4326329

loop_
_symmetry_equiv_pos_as_xyz
'x, y, z'
'-x, -y, -z'

loop_
_atom_site_label
_atom_site_type_symbol
_atom_site_fract_x
_atom_site_fract_y
_atom_site_fract_z
_atom_site_U_iso_or_equiv
_atom_site_adp_type
_atom_site_occupancy
_atom_site_symmetry_multiplicity
_atom_site_calc_flag
_atom_site_refinement_flags
C1 C 0.5399(6) 0.7655(6) 0.0658(4) 0.0480(14) Uani 1 1 d .
C2 C 0.6872(6) 0.7098(5) 0.0146(3) 0.0371(10) Uani 1 1 d .
C3 C 0.8079(6) 0.7594(5) 0.0309(3) 0.0348(10) Uani 1 1 d .
C4 C 0.7401(7) 0.8483(5) 0.0910(3) 0.0439(12) Uani 1 1 d .
C5 C 0.5717(7) 0.8551(5) 0.1122(3) 0.0513(15) Uani 1 1 d .
C6 C 0.8675(7) 0.2504(5) 0.4859(3) 0.0458(13) Uani 1 1 d .
C7 C 1.0022(7) 0.2247(7) 0.4162(5) 0.074(2) Uani 1 1 d .
C8 C 0.9559(9) 0.1502(6) 0.3624(4) 0.072(2) Uani 1 1 d .
C9 C 0.8002(9) 0.1344(5) 0.4008(4) 0.0561(15) Uani 1 1 d .
C10 C 0.7489(6) 0.1948(5) 0.4742(3) 0.0442(12) Uani 1 1 d .
C11 C 0.3759(9) 0.7478(11) 0.0635(6) 0.119(4) Uani 1 1 d .
H11A H 0.3404 0.8055 0.0036 0.178 Uiso 1 1 calc R
H11B H 0.3013 0.7764 0.1152 0.178 Uiso 1 1 calc R
H11C H 0.3815 0.6503 0.0701 0.178 Uiso 1 1 calc R
C12 C 0.7063(11) 0.6214(7) -0.0522(5) 0.080(2) Uani 1 1 d .
H12A H 0.6653 0.6804 -0.1102 0.120 Uiso 1 1 calc R
H12B H 0.6476 0.5484 -0.0221 0.120 Uiso 1 1 calc R
H12C H 0.8182 0.5792 -0.0668 0.120 Uiso 1 1 calc R
C13 C 0.9806(7) 0.7291(8) -0.0146(5) 0.0704(19) Uani 1 1 d .
H13A H 0.9995 0.6533 -0.0430 0.106 Uiso 1 1 calc R
H13B H 1.0495 0.7022 0.0333 0.106 Uiso 1 1 calc R
H13C H 1.0032 0.8123 -0.0631 0.106 Uiso 1 1 calc R
C14 C 0.8331(12) 0.9284(8) 0.1208(5) 0.091(3) Uani 1 1 d .
H14A H 0.9334 0.8670 0.1384 0.136 Uiso 1 1 calc R
H14B H 0.7710 0.9606 0.1745 0.136 Uiso 1 1 calc R
H14C H 0.8537 1.0084 0.0683 0.136 Uiso 1 1 calc R
C15 C 0.4502(10) 0.9472(7) 0.1669(5) 0.109(4) Uani 1 1 d .
H15A H 0.4111 1.0373 0.1236 0.164 Uiso 1 1 calc R
H15B H 0.4994 0.9609 0.2136 0.164 Uiso 1 1 calc R
H15C H 0.3621 0.9027 0.1987 0.164 Uiso 1 1 calc R
C16 C 0.8576(16) 0.3176(8) 0.5638(6) 0.140(5) Uani 1 1 d .
H16A H 0.7470 0.3449 0.5905 0.210 Uiso 1 1 calc R
H16B H 0.9026 0.3997 0.5373 0.210 Uiso 1 1 calc R
H16C H 0.9168 0.2509 0.6130 0.210 Uiso 1 1 calc R
C17 C 1.1635(11) 0.2555(13) 0.4056(10) 0.212(9) Uani 1 1 d .
H17A H 1.2076 0.2807 0.3390 0.318 Uiso 1 1 calc R
H17B H 1.2342 0.1730 0.4395 0.318 Uiso 1 1 calc R
H17C H 1.1522 0.3326 0.4316 0.318 Uiso 1 1 calc R
C18 C 1.0654(16) 0.0908(10) 0.2833(6) 0.193(8) Uani 1 1 d .
H18A H 1.1097 -0.0082 0.3091 0.290 Uiso 1 1 calc R
H18B H 1.1511 0.1399 0.2570 0.290 Uiso 1 1 calc R
H18C H 1.0045 0.1033 0.2338 0.290 Uiso 1 1 calc R
C19 C 0.7032(15) 0.0562(9) 0.3718(7) 0.125(4) Uani 1 1 d .
H19A H 0.6935 -0.0298 0.4213 0.188 Uiso 1 1 calc R
H19B H 0.7570 0.0340 0.3132 0.188 Uiso 1 1 calc R
H19C H 0.5979 0.1150 0.3626 0.188 Uiso 1 1 calc R
C20 C 0.5881(9) 0.1981(9) 0.5411(5) 0.093(3) Uani 1 1 d .
H20A H 0.5066 0.1978 0.5075 0.139 Uiso 1 1 calc R
H20B H 0.5584 0.2823 0.5620 0.139 Uiso 1 1 calc R
H20C H 0.5986 0.1164 0.5957 0.139 Uiso 1 1 calc R
B1 B 0.5299(8) 0.4710(8) 0.2839(5) 0.059(2) Uani 1 1 d D
B2 B 0.6635(9) 0.3893(7) 0.2013(5) 0.0566(17) Uani 1 1 d D
O1 O 0.8329(7) 0.4198(6) 0.1834(4) 0.0309(9) Uani 0.50 1 d P
O2 O 0.9223(7) 0.4659(6) 0.2006(4) 0.0309(9) Uani 0.50 1 d P
B3 B 0.9459(9) 0.5586(7) 0.2564(5) 0.0555(17) Uani 1 1 d D
B4 B 0.7757(10) 0.6181(7) 0.3307(4) 0.0565(18) Uani 1 1 d D
Ta1 Ta 0.70437(2) 0.620228(17) 0.184653(11) 0.02850(6) Uani 1 1 d .
Ta2 Ta 0.79035(2) 0.381362(18) 0.331643(11) 0.02994(6) Uani 1 1 d .
H1A H 0.405(3) 0.446(6) 0.299(4) 0.070(19) Uiso 1 1 d D
H1B H 0.561(7) 0.431(6) 0.3609(18) 0.067(18) Uiso 1 1 d D
H1C H 0.507(8) 0.5922(16) 0.267(5) 0.08(2) Uiso 1 1 d D
H2A H 0.611(8) 0.322(6) 0.172(4) 0.08(2) Uiso 1 1 d D
H3A H 1.055(6) 0.604(8) 0.249(6) 0.12(3) Uiso 1 1 d D
H4A H 0.792(8) 0.687(6) 0.374(4) 0.08(2) Uiso 1 1 d D
H4B H 0.716(8) 0.532(5) 0.387(4) 0.09(2) Uiso 1 1 d D
H4C H 0.667(5) 0.679(6) 0.291(4) 0.08(2) Uiso 1 1 d D

loop_
_atom_site_aniso_label
_atom_site_aniso_U_11
_atom_site_aniso_U_22
_atom_site_aniso_U_33
_atom_site_aniso_U_23
_atom_site_aniso_U_13
_atom_site_aniso_U_12
C1 0.033(3) 0.051(3) 0.041(3) 0.021(2) -0.015(2) -0.011(2)
C2 0.049(3) 0.035(2) 0.026(2) 0.0046(17) -0.0164(19) -0.012(2)
C3 0.038(3) 0.037(2) 0.0231(19) 0.0034(17) -0.0020(17) -0.014(2)
C4 0.063(3) 0.032(2) 0.034(2) -0.0019(19) -0.007(2) -0.015(2)
C5 0.059(3) 0.034(3) 0.027(2) 0.0081(19) 0.003(2) 0.016(2)
C6 0.072(4) 0.028(2) 0.037(2) 0.0053(19) -0.026(3) -0.012(2)
C7 0.031(3) 0.066(4) 0.085(5) 0.047(4) -0.027(3) -0.014(3)
C8 0.089(5) 0.044(3) 0.030(3) 0.008(2) 0.004(3) 0.036(3)
C9 0.087(5) 0.029(3) 0.049(3) 0.000(2) -0.015(3) -0.017(3)
C10 0.045(3) 0.037(3) 0.036(2) 0.013(2) -0.011(2) -0.009(2)
C11 0.044(4) 0.164(9) 0.113(7) 0.045(6) -0.042(4) -0.042(5)
C12 0.141(7) 0.063(4) 0.048(4) -0.017(3) -0.032(4) -0.028(5)
C13 0.052(4) 0.088(5) 0.056(4) -0.008(3) 0.014(3) -0.025(4)
C14 0.157(8) 0.066(5) 0.077(5) -0.019(4) -0.029(5) -0.060(5)
C15 0.120(7) 0.058(4) 0.058(4) 0.015(3) 0.029(4) 0.051(4)
C16 0.305(16) 0.062(5) 0.068(5) -0.008(4) -0.105(8) -0.018(7)
C17 0.069(6) 0.195(12) 0.272(15) 0.159(11) -0.101(8) -0.077(7)
C18 0.239(13) 0.107(7) 0.065(5) 0.019(5) 0.059(7) 0.111(8)
C19 0.236(13) 0.077(6) 0.100(7) -0.007(5) -0.074(8) -0.078(7)
C20 0.064(5) 0.093(6) 0.069(4) 0.026(4) 0.012(4) -0.012(4)
B1 0.033(3) 0.056(4) 0.054(4) 0.024(3) -0.004(3) -0.004(3)
B2 0.067(5) 0.043(3) 0.047(3) 0.010(3) -0.024(3) -0.006(3)
O1 0.031(2) 0.026(2) 0.029(2) -0.0012(16) -0.0039(17) -0.0029(17)
O2 0.031(2) 0.026(2) 0.029(2) -0.0012(16) -0.0039(17) -0.0029(17)
B3 0.056(4) 0.044(3) 0.050(4) 0.013(3) -0.021(3) -0.004(3)
B4 0.088(5) 0.038(3) 0.031(3) -0.003(2) -0.021(3) 0.007(3)
Ta1 0.02538(10) 0.02695(10) 0.02112(9) 0.00257(6) -0.00245(6) 0.00123(7)
Ta2 0.02859(10) 0.02750(10) 0.02068(9) 0.00225(6) -0.00225(6) 0.00241(7)

loop_
_atom_type_symbol
_atom_type_description
_atom_type_scat_dispersion_real
_atom_type_scat_dispersion_imag
_atom_type_scat_source
C C 0.0033 0.0016 'International Tables Vol C Tables 4.2.6.8 and 6.1.1.4'
H H 0.0000 0.0000 'International Tables Vol C Tables 4.2.6.8 and 6.1.1.4'
B B 0.0013 0.0007 'International Tables Vol C Tables 4.2.6.8 and 6.1.1.4'
Ta Ta -0.7052 6.5227 'International Tables Vol C Tables 4.2.6.8 and 6.1.1.4'
O O 0.0106 0.0060 'International Tables Vol C Tables 4.2.6.8 and 6.1.1.4'

loop_
_geom_angle_atom_site_label_1
_geom_angle_atom_site_label_2
_geom_angle_atom_site_label_3
_geom_angle
C2 C1 C5 107.6(4)
C2 C1 C11 126.6(7)
C5 C1 C11 125.5(7)
C2 C1 Ta1 74.7(3)
C5 C1 Ta1 72.1(3)
C11 C1 Ta1 123.9(4)
C3 C2 C1 108.3(5)
C3 C2 C12 126.1(5)
C1 C2 C12 125.4(5)
C3 C2 Ta1 72.5(2)
C1 C2 Ta1 71.1(3)
C12 C2 Ta1 125.9(4)
C2 C3 C4 109.1(4)
C2 C3 C13 124.5(5)
C4 C3 C13 126.3(5)
C2 C3 Ta1 74.0(2)
C4 C3 Ta1 71.4(2)
C13 C3 Ta1 123.9(4)
C3 C4 C5 107.8(5)
C3 C4 C14 124.5(6)
C5 C4 C14 127.6(6)
C3 C4 Ta1 74.4(3)
C5 C4 Ta1 72.6(3)
C14 C4 Ta1 121.9(4)
C4 C5 C1 107.2(4)
C4 C5 C15 126.0(7)
C1 C5 C15 126.7(7)
C4 C5 Ta1 72.5(3)
C1 C5 Ta1 72.8(3)
C15 C5 Ta1 123.4(3)
C10 C6 C7 108.0(5)
C10 C6 C16 125.6(7)
C7 C6 C16 126.3(7)
C10 C6 Ta2 73.1(3)
C7 C6 Ta2 72.2(3)
C16 C6 Ta2 123.5(4)
C6 C7 C8 105.3(5)
C6 C7 C17 127.4(10)
C8 C7 C17 127.0(10)
C6 C7 Ta2 73.4(3)
C8 C7 Ta2 71.5(3)
C17 C7 Ta2 123.9(4)
C9 C8 C7 107.9(5)
C9 C8 C18 126.8(10)
C7 C8 C18 125.2(10)
C9 C8 Ta2 74.0(3)
C7 C8 Ta2 72.8(3)
C18 C8 Ta2 122.6(4)
C10 C9 C8 108.2(6)
C10 C9 C19 124.5(7)
C8 C9 C19 127.2(7)
C10 C9 Ta2 73.6(3)
C8 C9 Ta2 72.1(3)
C19 C9 Ta2 122.9(5)
C9 C10 C6 110.6(5)
C9 C10 C20 127.4(6)
C6 C10 C20 121.9(6)
C9 C10 Ta2 73.4(3)
C6 C10 Ta2 73.4(3)
C20 C10 Ta2 122.7(4)
C1 C11 H11A 109.5
C1 C11 H11B 109.5
H11A C11 H11B 109.5
C1 C11 H11C 109.5
H11A C11 H11C 109.5
H11B C11 H11C 109.5
C2 C12 H12A 109.5
C2 C12 H12B 109.5
H12A C12 H12B 109.5
C2 C12 H12C 109.5
H12A C12 H12C 109.5
H12B C12 H12C 109.5
C3 C13 H13A 109.5
C3 C13 H13B 109.5
H13A C13 H13B 109.5
C3 C13 H13C 109.5
H13A C13 H13C 109.5
H13B C13 H13C 109.5
C4 C14 H14A 109.5
C4 C14 H14B 109.5
H14A C14 H14B 109.5
C4 C14 H14C 109.5
H14A C14 H14C 109.5
H14B C14 H14C 109.5
C5 C15 H15A 109.5
C5 C15 H15B 109.5
H15A C15 H15B 109.5
C5 C15 H15C 109.5
H15A C15 H15C 109.5
H15B C15 H15C 109.5
C6 C16 H16A 109.5
C6 C16 H16B 109.5
H16A C16 H16B 109.5
C6 C16 H16C 109.5
H16A C16 H16C 109.5
H16B C16 H16C 109.5
C7 C17 H17A 109.5
C7 C17 H17B 109.5
H17A C17 H17B 109.5
C7 C17 H17C 109.5
H17A C17 H17C 109.5
H17B C17 H17C 109.5
C8 C18 H18A 109.5
C8 C18 H18B 109.5
H18A C18 H18B 109.5
C8 C18 H18C 109.5
H18A C18 H18C 109.5
H18B C18 H18C 109.5
C9 C19 H19A 109.5
C9 C19 H19B 109.5
H19A C19 H19B 109.5
C9 C19 H19C 109.5
H19A C19 H19C 109.5
H19B C19 H19C 109.5
C10 C20 H20A 109.5
C10 C20 H20B 109.5
H20A C20 H20B 109.5
C10 C20 H20C 109.5
H20A C20 H20C 109.5
H20B C20 H20C 109.5
B2 B1 Ta2 69.6(3)
B2 B1 Ta1 69.6(3)
Ta2 B1 Ta1 70.59(19)
B2 B1 H1A 112(3)
Ta2 B1 H1A 142(3)
Ta1 B1 H1A 147(3)
B2 B1 H1B 116(3)
Ta2 B1 H1B 52(3)
Ta1 B1 H1B 109(3)
H1A B1 H1B 100(4)
B2 B1 H1C 118(3)
Ta2 B1 H1C 105(3)
Ta1 B1 H1C 52(3)
H1A B1 H1C 106(4)
H1B B1 H1C 103(5)
O1 B2 B1 112.2(6)
O1 B2 Ta2 58.6(3)
B1 B2 Ta2 67.6(3)
O1 B2 Ta1 57.3(3)
B1 B2 Ta1 67.7(3)
Ta2 B2 Ta1 69.5(2)
O1 B2 H2A 133(4)
B1 B2 H2A 115(4)
Ta2 B2 H2A 143(3)
Ta1 B2 H2A 147(3)
O2 O1 B2 150.9(7)
O2 O1 Ta1 77.3(4)
B2 O1 Ta1 83.2(4)
O2 O1 Ta2 74.6(4)
B2 O1 Ta2 82.0(4)
Ta1 O1 Ta2 83.6(2)
O1 O2 B3 145.5(7)
O1 O2 Ta2 74.0(4)
B3 O2 Ta2 81.9(4)
O1 O2 Ta1 71.2(4)
B3 O2 Ta1 81.4(4)
Ta2 O2 Ta1 82.0(2)
O2 B3 B4 114.8(6)
O2 B3 Ta2 59.2(3)
B4 B3 Ta2 68.2(3)
O2 B3 Ta1 59.8(3)
B4 B3 Ta1 68.0(3)
Ta2 B3 Ta1 69.7(2)
O2 B3 H3A 129(4)
B4 B3 H3A 116(4)
Ta2 B3 H3A 152(4)
Ta1 B3 H3A 138(4)
B3 B4 Ta1 69.6(3)
B3 B4 Ta2 69.4(3)
Ta1 B4 Ta2 70.4(2)
B3 B4 H4A 116(3)
Ta1 B4 H4A 145(3)
Ta2 B4 H4A 145(3)
B3 B4 H4B 116(4)
Ta1 B4 H4B 103(4)
Ta2 B4 H4B 50(4)
H4A B4 H4B 105(5)
B3 B4 H4C 113(3)
Ta1 B4 H4C 47(3)
Ta2 B4 H4C 101(3)
H4A B4 H4C 108(4)
H4B B4 H4C 98(5)
O1 Ta1 O2 31.5(2)
O1 Ta1 C4 132.8(2)
O2 Ta1 C4 113.6(2)
O1 Ta1 C5 153.9(2)
O2 Ta1 C5 148.3(2)
C4 Ta1 C5 34.94(19)
O1 Ta1 C1 122.4(2)
O2 Ta1 C1 140.8(2)
C4 Ta1 C1 57.82(19)
C5 Ta1 C1 35.0(2)
O1 Ta1 B1 75.8(2)
O2 Ta1 B1 96.9(2)
C4 Ta1 B1 149.3(2)
C5 Ta1 B1 114.7(2)
C1 Ta1 B1 100.2(2)
O1 Ta1 B4 96.7(2)
O2 Ta1 B4 75.1(2)
C4 Ta1 B4 98.9(2)
C5 Ta1 B4 107.6(2)
C1 Ta1 B4 140.9(2)
B1 Ta1 B4 85.8(3)
O1 Ta1 C3 101.72(19)
O2 Ta1 C3 94.01(19)
C4 Ta1 C3 34.21(17)
C5 Ta1 C3 57.13(16)
C1 Ta1 C3 56.72(16)
B1 Ta1 C3 151.7(2)
B4 Ta1 C3 122.3(2)
O1 Ta1 B3 68.9(3)
O2 Ta1 B3 38.7(2)
C4 Ta1 B3 94.7(2)
C5 Ta1 B3 124.3(2)
C1 Ta1 B3 151.4(2)
B1 Ta1 B3 108.3(2)
B4 Ta1 B3 42.3(3)
C3 Ta1 B3 96.48(19)
O1 Ta1 B2 39.5(2)
O2 Ta1 B2 69.5(2)
C4 Ta1 B2 151.7(2)
C5 Ta1 B2 133.9(2)
C1 Ta1 B2 101.0(2)
B1 Ta1 B2 42.7(3)
B4 Ta1 B2 108.7(2)
C3 Ta1 B2 120.0(2)
B3 Ta1 B2 101.6(2)
O1 Ta1 C2 96.7(2)
O2 Ta1 C2 107.0(2)
C4 Ta1 C2 56.70(16)
C5 Ta1 C2 57.16(17)
C1 Ta1 C2 34.21(18)
B1 Ta1 C2 118.3(2)
B4 Ta1 C2 154.7(2)
C3 Ta1 C2 33.43(15)
B3 Ta1 C2 125.9(2)
B2 Ta1 C2 95.14(19)
O1 Ta1 Ta2 48.69(16)
O2 Ta1 Ta2 48.65(15)
C4 Ta1 Ta2 148.81(13)
C5 Ta1 Ta2 157.04(12)
C1 Ta1 Ta2 153.21(13)
B1 Ta1 Ta2 54.61(15)
B4 Ta1 Ta2 54.79(16)
C3 Ta1 Ta2 142.63(12)
B3 Ta1 Ta2 55.04(15)
B2 Ta1 Ta2 55.19(15)
C2 Ta1 Ta2 144.78(12)
O1 Ta1 H1C 104.3(5)
O2 Ta1 H1C 122.1(11)
C4 Ta1 H1C 121.9(7)
C5 Ta1 H1C 89.2(10)
C1 Ta1 H1C 86.1(17)
B1 Ta1 H1C 28.5(5)
B4 Ta1 H1C 81(2)
C3 Ta1 H1C 142.2(16)
B3 Ta1 H1C 118.3(19)
B2 Ta1 H1C 69.6(7)
C2 Ta1 H1C 115.7(19)
Ta2 Ta1 H1C 74.5(14)
O1 Ta1 H4C 121.3(12)
O2 Ta1 H4C 102.9(7)
C4 Ta1 H4C 88.9(19)
C5 Ta1 H4C 84.6(13)
C1 Ta1 H4C 114.4(8)
B1 Ta1 H4C 81(2)
B4 Ta1 H4C 27.8(6)
C3 Ta1 H4C 122(2)
B3 Ta1 H4C 68.7(9)
B2 Ta1 H4C 118(2)
C2 Ta1 H4C 141.2(15)
Ta2 Ta1 H4C 74.0(14)
H1C Ta1 H4C 65(2)
O1 Ta2 O2 31.5(2)
O1 Ta2 C8 94.9(2)
O2 Ta2 C8 96.7(2)
O1 Ta2 C7 116.3(3)
O2 Ta2 C7 100.4(2)
C8 Ta2 C7 35.7(3)
O1 Ta2 B1 75.4(2)
O2 Ta2 B1 97.8(2)
C8 Ta2 B1 131.0(3)
C7 Ta2 B1 158.8(2)
O1 Ta2 C9 107.7(2)
O2 Ta2 C9 124.0(2)
C8 Ta2 C9 34.0(2)
C7 Ta2 C9 57.6(2)
B1 Ta2 C9 102.8(2)
O1 Ta2 B4 95.8(2)
O2 Ta2 B4 75.5(2)
C8 Ta2 B4 143.1(3)
C7 Ta2 B4 109.2(3)
B1 Ta2 B4 85.9(3)
C9 Ta2 B4 156.3(2)
O1 Ta2 C10 140.3(2)
O2 Ta2 C10 152.4(2)
C8 Ta2 C10 55.80(19)
C7 Ta2 C10 56.56(18)
B1 Ta2 C10 102.81(19)
C9 Ta2 C10 33.03(19)
B4 Ta2 C10 123.8(2)
O1 Ta2 C6 150.0(2)
O2 Ta2 C6 132.2(2)
C8 Ta2 C6 57.2(2)
C7 Ta2 C6 34.4(2)
B1 Ta2 C6 129.9(2)
C9 Ta2 C6 56.21(19)
B4 Ta2 C6 101.28(19)
C10 Ta2 C6 33.57(18)
O1 Ta2 B3 68.5(2)
O2 Ta2 B3 38.9(2)
C8 Ta2 B3 111.7(3)
C7 Ta2 B3 92.3(2)
B1 Ta2 B3 108.8(2)
C9 Ta2 B3 145.6(2)
B4 Ta2 B3 42.4(3)
C10 Ta2 B3 142.8(2)
C6 Ta2 B3 109.2(2)
O1 Ta2 B2 39.4(2)
O2 Ta2 B2 69.9(2)
C8 Ta2 B2 101.7(3)
C7 Ta2 B2 136.5(3)
B1 Ta2 B2 42.8(3)
C9 Ta2 B2 91.8(2)
B4 Ta2 B2 108.9(2)
C10 Ta2 B2 114.6(2)
C6 Ta2 B2 147.1(2)
B3 Ta2 B2 102.0(2)
O1 Ta2 Ta1 47.68(16)
O2 Ta2 Ta1 49.38(16)
C8 Ta2 Ta1 142.09(13)
C7 Ta2 Ta1 146.29(13)
B1 Ta2 Ta1 54.80(14)
C9 Ta2 Ta1 147.16(15)
B4 Ta2 Ta1 54.78(14)
C10 Ta2 Ta1 156.67(13)
C6 Ta2 Ta1 156.05(12)
B3 Ta2 Ta1 55.30(15)
B2 Ta2 Ta1 55.31(16)
O1 Ta2 H1B 104.0(5)
O2 Ta2 H1B 124.6(8)
C8 Ta2 H1B 126.5(17)
C7 Ta2 H1B 135.0(8)
B1 Ta2 H1B 28.6(4)
C9 Ta2 H1B 92.6(17)
B4 Ta2 H1B 84.6(18)
C10 Ta2 H1B 79.9(11)
C6 Ta2 H1B 102.0(6)
B3 Ta2 H1B 121.8(17)
B2 Ta2 H1B 68.8(8)
Ta1 Ta2 H1B 76.8(11)
O1 Ta2 H4B 120.5(13)
O2 Ta2 H4B 103.7(6)
C8 Ta2 H4B 139(2)
C7 Ta2 H4B 105(2)
B1 Ta2 H4B 81(2)
C9 Ta2 H4B 130.6(9)
B4 Ta2 H4B 28.3(6)
C10 Ta2 H4B 97.7(10)
C6 Ta2 H4B 83.5(17)
B3 Ta2 H4B 69.3(8)
B2 Ta2 H4B 118(2)
Ta1 Ta2 H4B 73.9(15)
H1B Ta2 H4B 67(2)

loop_
_geom_bond_atom_site_label_1
_geom_bond_atom_site_label_2
_geom_bond_distance
C1 C2 1.414(7)
C1 C5 1.430(9)
C1 C11 1.505(8)
C1 Ta1 2.379(5)
C2 C3 1.390(6)
C2 C12 1.505(8)
C2 Ta1 2.426(4)
C3 C4 1.405(7)
C3 C13 1.502(7)
C3 Ta1 2.407(4)
C4 C5 1.423(8)
C4 C14 1.520(8)
C4 Ta1 2.369(5)
C5 C15 1.495(8)
C5 Ta1 2.370(5)
C6 C10 1.382(7)
C6 C7 1.413(9)
C6 C16 1.507(9)
C6 Ta2 2.395(4)
C7 C8 1.454(11)
C7 C17 1.495(9)
C7 Ta2 2.381(5)
C8 C9 1.388(10)
C8 C18 1.521(9)
C8 Ta2 2.364(5)
C9 C10 1.359(8)
C9 C19 1.524(9)
C9 Ta2 2.388(5)
C10 C20 1.531(8)
C10 Ta2 2.391(4)
C11 H11A 0.9600
C11 H11B 0.9600
C11 H11C 0.9600
C12 H12A 0.9600
C12 H12B 0.9600
C12 H12C 0.9600
C13 H13A 0.9600
C13 H13B 0.9600
C13 H13C 0.9600
C14 H14A 0.9600
C14 H14B 0.9600
C14 H14C 0.9600
C15 H15A 0.9600
C15 H15B 0.9600
C15 H15C 0.9600
C16 H16A 0.9600
C16 H16B 0.9600
C16 H16C 0.9600
C17 H17A 0.9600
C17 H17B 0.9600
C17 H17C 0.9600
C18 H18A 0.9600
C18 H18B 0.9600
C18 H18C 0.9600
C19 H19A 0.9600
C19 H19B 0.9600
C19 H19C 0.9600
C20 H20A 0.9600
C20 H20B 0.9600
C20 H20C 0.9600
B1 B2 1.750(11)
B1 Ta2 2.382(7)
B1 Ta1 2.387(6)
B1 H1A 1.151(10)
B1 H1B 1.155(10)
B1 H1C 1.153(10)
B2 O1 1.548(10)
B2 Ta2 2.415(7)
B2 Ta1 2.419(7)
B2 H2A 1.147(10)
O1 O2 1.131(8)
O1 Ta1 2.050(6)
O1 Ta2 2.083(6)
O2 B3 1.529(10)
O2 Ta2 2.089(6)
O2 Ta1 2.112(6)
B3 B4 1.736(11)
B3 Ta2 2.408(7)
B3 Ta1 2.416(7)
B3 H3A 1.148(10)
B4 Ta1 2.389(7)
B4 Ta2 2.389(7)
B4 H4A 1.152(10)
B4 H4B 1.154(10)
B4 H4C 1.156(10)
Ta1 Ta2 2.7554(2)
Ta1 H1C 1.91(7)
Ta1 H4C 1.80(6)
Ta2 H1B 1.91(6)
Ta2 H4B 1.88(7)

loop_
_geom_torsion_atom_site_label_1
_geom_torsion_atom_site_label_2
_geom_torsion_atom_site_label_3
_geom_torsion_atom_site_label_4
_geom_torsion
C5 C1 C2 C3 1.7(5)
C11 C1 C2 C3 175.5(5)
Ta1 C1 C2 C3 -63.4(3)
C5 C1 C2 C12 -173.8(5)
C11 C1 C2 C12 0.0(8)
Ta1 C1 C2 C12 121.1(5)
C5 C1 C2 Ta1 65.1(3)
C11 C1 C2 Ta1 -121.1(6)
C1 C2 C3 C4 -0.8(5)
C12 C2 C3 C4 174.7(5)
Ta1 C2 C3 C4 -63.3(3)
C1 C2 C3 C13 -177.1(5)
C12 C2 C3 C13 -1.6(8)
Ta1 C2 C3 C13 120.5(5)
C1 C2 C3 Ta1 62.5(3)
C12 C2 C3 Ta1 -122.1(5)
C2 C3 C4 C5 -0.5(5)
C13 C3 C4 C5 175.7(5)
Ta1 C3 C4 C5 -65.4(3)
C2 C3 C4 C14 -176.8(5)
C13 C3 C4 C14 -0.6(8)
Ta1 C3 C4 C14 118.3(5)
C2 C3 C4 Ta1 64.9(3)
C13 C3 C4 Ta1 -118.9(5)
C3 C4 C5 C1 1.5(5)
C14 C4 C5 C1 177.7(5)
Ta1 C4 C5 C1 -65.1(3)
C3 C4 C5 C15 -174.4(5)
C14 C4 C5 C15 1.7(8)
Ta1 C4 C5 C15 118.9(5)
C3 C4 C5 Ta1 66.6(3)
C14 C4 C5 Ta1 -117.2(6)
C2 C1 C5 C4 -2.0(5)
C11 C1 C5 C4 -175.9(5)
Ta1 C1 C5 C4 64.8(3)
C2 C1 C5 C15 173.9(5)
C11 C1 C5 C15 0.1(8)
Ta1 C1 C5 C15 -119.2(5)
C2 C1 C5 Ta1 -66.9(3)
C11 C1 C5 Ta1 119.3(5)
C10 C6 C7 C8 -0.1(5)
C16 C6 C7 C8 176.2(5)
Ta2 C6 C7 C8 -64.9(3)
C10 C6 C7 C17 -175.0(6)
C16 C6 C7 C17 1.3(9)
Ta2 C6 C7 C17 120.2(7)
C10 C6 C7 Ta2 64.8(3)
C16 C6 C7 Ta2 -118.9(5)
C6 C7 C8 C9 -0.1(6)
C17 C7 C8 C9 174.9(6)
Ta2 C7 C8 C9 -66.2(4)
C6 C7 C8 C18 -175.8(5)
C17 C7 C8 C18 -0.8(9)
Ta2 C7 C8 C18 118.1(6)
C6 C7 C8 Ta2 66.1(3)
C17 C7 C8 Ta2 -118.9(6)
C7 C8 C9 C10 0.2(6)
C18 C8 C9 C10 175.8(6)
Ta2 C8 C9 C10 -65.2(4)
C7 C8 C9 C19 -176.5(6)
C18 C8 C9 C19 -0.9(10)
Ta2 C8 C9 C19 118.1(7)
C7 C8 C9 Ta2 65.4(4)
C18 C8 C9 Ta2 -119.0(6)
C8 C9 C10 C6 -0.2(6)
C19 C9 C10 C6 176.5(6)
Ta2 C9 C10 C6 -64.5(4)
C8 C9 C10 C20 -177.0(5)
C19 C9 C10 C20 -0.3(9)
Ta2 C9 C10 C20 118.7(5)
C8 C9 C10 Ta2 64.2(4)
C19 C9 C10 Ta2 -119.0(6)
C7 C6 C10 C9 0.2(6)
C16 C6 C10 C9 -176.1(5)
Ta2 C6 C10 C9 64.4(4)
C7 C6 C10 C20 177.2(5)
C16 C6 C10 C20 0.9(8)
Ta2 C6 C10 C20 -118.5(5)
C7 C6 C10 Ta2 -64.3(3)
C16 C6 C10 Ta2 119.4(6)
Ta2 B1 B2 O1 -39.0(4)
Ta1 B1 B2 O1 37.1(4)
Ta1 B1 B2 Ta2 76.10(18)
Ta2 B1 B2 Ta1 -76.10(18)
B1 B2 O1 O2 6.6(14)
Ta2 B2 O1 O2 -36.4(11)
Ta1 B2 O1 O2 48.1(11)
B1 B2 O1 Ta1 -41.5(4)
Ta2 B2 O1 Ta1 -84.48(19)
B1 B2 O1 Ta2 43.0(4)
Ta1 B2 O1 Ta2 84.48(19)
B2 O1 O2 B3 -10(2)
Ta1 O1 O2 B3 39.4(10)
Ta2 O1 O2 B3 -47.4(10)
B2 O1 O2 Ta2 37.6(12)
Ta1 O1 O2 Ta2 86.80(16)
B2 O1 O2 Ta1 -49.2(11)
Ta2 O1 O2 Ta1 -86.80(16)
O1 O2 B3 B4 4.3(12)
Ta2 O2 B3 B4 -41.3(4)
Ta1 O2 B3 B4 41.8(4)
O1 O2 B3 Ta2 45.6(9)
Ta1 O2 B3 Ta2 83.04(18)
O1 O2 B3 Ta1 -37.5(9)
Ta2 O2 B3 Ta1 -83.04(18)
O2 B3 B4 Ta1 -38.4(4)
Ta2 B3 B4 Ta1 -75.99(18)
O2 B3 B4 Ta2 37.6(4)
Ta1 B3 B4 Ta2 75.99(18)
B2 O1 Ta1 O2 158.2(6)
Ta2 O1 Ta1 O2 75.6(4)
O2 O1 Ta1 C4 62.0(5)
B2 O1 Ta1 C4 -139.8(3)
Ta2 O1 Ta1 C4 137.6(2)
O2 O1 Ta1 C5 111.6(6)
B2 O1 Ta1 C5 -90.2(6)
Ta2 O1 Ta1 C5 -172.8(4)
O2 O1 Ta1 C1 136.2(4)
B2 O1 Ta1 C1 -65.6(4)
Ta2 O1 Ta1 C1 -148.22(16)
O2 O1 Ta1 B1 -130.6(5)
B2 O1 Ta1 B1 27.6(4)
Ta2 O1 Ta1 B1 -55.0(2)
O2 O1 Ta1 B4 -46.7(5)
B2 O1 Ta1 B4 111.5(4)
Ta2 O1 Ta1 B4 28.9(3)
O2 O1 Ta1 C3 78.3(4)
B2 O1 Ta1 C3 -123.4(3)
Ta2 O1 Ta1 C3 153.92(17)
O2 O1 Ta1 B3 -14.1(4)
B2 O1 Ta1 B3 144.1(4)
Ta2 O1 Ta1 B3 61.4(2)
O2 O1 Ta1 B2 -158.2(6)
Ta2 O1 Ta1 B2 -82.6(3)
O2 O1 Ta1 C2 111.9(4)
B2 O1 Ta1 C2 -89.9(3)
Ta2 O1 Ta1 C2 -172.56(17)
O2 O1 Ta1 Ta2 -75.6(4)
B2 O1 Ta1 Ta2 82.6(3)
B3 O2 Ta1 O1 -158.7(6)
Ta2 O2 Ta1 O1 -75.7(4)
O1 O2 Ta1 C4 -135.1(4)
B3 O2 Ta1 C4 66.3(4)
Ta2 O2 Ta1 C4 149.23(16)
O1 O2 Ta1 C5 -128.9(5)
B3 O2 Ta1 C5 72.4(5)
Ta2 O2 Ta1 C5 155.4(3)
O1 O2 Ta1 C1 -67.6(5)
B3 O2 Ta1 C1 133.7(4)
Ta2 O2 Ta1 C1 -143.4(2)
O1 O2 Ta1 B1 47.9(5)
B3 O2 Ta1 B1 -110.8(4)
Ta2 O2 Ta1 B1 -27.8(3)
O1 O2 Ta1 B4 131.6(5)
B3 O2 Ta1 B4 -27.0(4)
Ta2 O2 Ta1 B4 55.9(2)
O1 O2 Ta1 C3 -106.0(4)
B3 O2 Ta1 C3 95.4(3)
Ta2 O2 Ta1 C3 178.30(18)
O1 O2 Ta1 B3 158.7(6)
Ta2 O2 Ta1 B3 82.9(3)
O1 O2 Ta1 B2 14.6(4)
B3 O2 Ta1 B2 -144.1(4)
Ta2 O2 Ta1 B2 -61.1(2)
O1 O2 Ta1 C2 -74.6(4)
B3 O2 Ta1 C2 126.8(3)
Ta2 O2 Ta1 C2 -150.30(16)
O1 O2 Ta1 Ta2 75.7(4)
B3 O2 Ta1 Ta2 -82.9(3)
C3 C4 Ta1 O1 29.3(4)
C5 C4 Ta1 O1 144.2(4)
C14 C4 Ta1 O1 -91.9(6)
C3 C4 Ta1 O2 59.6(4)
C5 C4 Ta1 O2 174.4(3)
C14 C4 Ta1 O2 -61.7(6)
C3 C4 Ta1 C5 -114.8(4)
C14 C4 Ta1 C5 124.0(7)
C3 C4 Ta1 C1 -76.8(3)
C5 C4 Ta1 C1 38.0(3)
C14 C4 Ta1 C1 161.9(6)
C3 C4 Ta1 B1 -126.2(5)
C5 C4 Ta1 B1 -11.4(6)
C14 C4 Ta1 B1 112.6(7)
C3 C4 Ta1 B4 137.1(3)
C5 C4 Ta1 B4 -108.1(4)
C14 C4 Ta1 B4 15.9(6)
C5 C4 Ta1 C3 114.8(4)
C14 C4 Ta1 C3 -121.2(7)
C3 C4 Ta1 B3 94.6(3)
C5 C4 Ta1 B3 -150.5(4)
C14 C4 Ta1 B3 -26.6(6)
C3 C4 Ta1 B2 -30.8(6)
C5 C4 Ta1 B2 84.0(6)
C14 C4 Ta1 B2 -152.0(6)
C3 C4 Ta1 C2 -35.9(3)
C5 C4 Ta1 C2 78.9(3)
C14 C4 Ta1 C2 -157.2(6)
C3 C4 Ta1 Ta2 107.4(3)
C5 C4 Ta1 Ta2 -137.8(3)
C14 C4 Ta1 Ta2 -13.8(7)
C4 C5 Ta1 O1 -77.2(6)
C1 C5 Ta1 O1 37.7(7)
C15 C5 Ta1 O1 160.8(7)
C4 C5 Ta1 O2 -9.8(6)
C1 C5 Ta1 O2 105.1(5)
C15 C5 Ta1 O2 -131.9(7)
C1 C5 Ta1 C4 114.9(4)
C15 C5 Ta1 C4 -122.0(8)
C4 C5 Ta1 C1 -114.9(4)
C15 C5 Ta1 C1 123.1(8)
C4 C5 Ta1 B1 173.6(3)
C1 C5 Ta1 B1 -71.4(4)
C15 C5 Ta1 B1 51.6(8)
C4 C5 Ta1 B4 80.2(4)
C1 C5 Ta1 B4 -164.9(3)
C15 C5 Ta1 B4 -41.9(7)
C4 C5 Ta1 C3 -37.4(3)
C1 C5 Ta1 C3 77.5(3)
C15 C5 Ta1 C3 -159.4(8)
C4 C5 Ta1 B3 36.4(4)
C1 C5 Ta1 B3 151.3(3)
C15 C5 Ta1 B3 -85.6(7)
C4 C5 Ta1 B2 -139.2(4)
C1 C5 Ta1 B2 -24.2(4)
C15 C5 Ta1 B2 98.8(7)
C4 C5 Ta1 C2 -77.5(3)
C1 C5 Ta1 C2 37.5(3)
C15 C5 Ta1 C2 160.5(8)
C4 C5 Ta1 Ta2 116.8(4)
C1 C5 Ta1 Ta2 -128.3(4)
C15 C5 Ta1 Ta2 -5.2(10)
C2 C1 Ta1 O1 -46.7(4)
C5 C1 Ta1 O1 -161.4(3)
C11 C1 Ta1 O1 77.4(7)
C2 C1 Ta1 O2 -11.8(5)
C5 C1 Ta1 O2 -126.5(4)
C11 C1 Ta1 O2 112.3(7)
C2 C1 Ta1 C4 76.8(3)
C5 C1 Ta1 C4 -37.9(3)
C11 C1 Ta1 C4 -159.1(8)
C2 C1 Ta1 C5 114.7(4)
C11 C1 Ta1 C5 -121.2(8)
C2 C1 Ta1 B1 -126.3(3)
C5 C1 Ta1 B1 119.0(4)
C11 C1 Ta1 B1 -2.2(7)
C2 C1 Ta1 B4 137.8(4)
C5 C1 Ta1 B4 23.1(5)
C11 C1 Ta1 B4 -98.1(8)
C2 C1 Ta1 C3 35.9(3)
C5 C1 Ta1 C3 -78.8(3)
C11 C1 Ta1 C3 160.0(8)
C2 C1 Ta1 B3 58.9(6)
C5 C1 Ta1 B3 -55.8(6)
C11 C1 Ta1 B3 -177.0(7)
C2 C1 Ta1 B2 -82.9(3)
C5 C1 Ta1 B2 162.5(3)
C11 C1 Ta1 B2 41.2(7)
C5 C1 Ta1 C2 -114.7(4)
C11 C1 Ta1 C2 124.1(8)
C2 C1 Ta1 Ta2 -108.1(3)
C5 C1 Ta1 Ta2 137.2(3)
C11 C1 Ta1 Ta2 16.0(9)
B2 B1 Ta1 O1 -25.8(3)
Ta2 B1 Ta1 O1 49.0(2)
B2 B1 Ta1 O2 -49.3(3)
Ta2 B1 Ta1 O2 25.5(2)
B2 B1 Ta1 C4 136.0(4)
Ta2 B1 Ta1 C4 -149.2(3)
B2 B1 Ta1 C5 128.8(3)
Ta2 B1 Ta1 C5 -156.39(17)
B2 B1 Ta1 C1 95.3(3)
Ta2 B1 Ta1 C1 170.0(2)
B2 B1 Ta1 B4 -123.7(3)
Ta2 B1 Ta1 B4 -49.0(2)
B2 B1 Ta1 C3 62.7(5)
Ta2 B1 Ta1 C3 137.5(3)
B2 B1 Ta1 B3 -87.4(4)
Ta2 B1 Ta1 B3 -12.6(3)
Ta2 B1 Ta1 B2 74.8(3)
B2 B1 Ta1 C2 64.3(3)
Ta2 B1 Ta1 C2 139.08(17)
B2 B1 Ta1 Ta2 -74.8(3)
B3 B4 Ta1 O1 48.1(4)
Ta2 B4 Ta1 O1 -26.4(2)
B3 B4 Ta1 O2 25.0(3)
Ta2 B4 Ta1 O2 -49.5(2)
B3 B4 Ta1 C4 -87.2(3)
Ta2 B4 Ta1 C4 -161.71(18)
B3 B4 Ta1 C5 -122.0(3)
Ta2 B4 Ta1 C5 163.45(17)
B3 B4 Ta1 C1 -135.7(3)
Ta2 B4 Ta1 C1 149.8(2)
B3 B4 Ta1 B1 123.3(3)
Ta2 B4 Ta1 B1 48.8(2)
B3 B4 Ta1 C3 -60.3(4)
Ta2 B4 Ta1 C3 -134.79(17)
Ta2 B4 Ta1 B3 -74.5(3)
B3 B4 Ta1 B2 86.8(4)
Ta2 B4 Ta1 B2 12.3(3)
B3 B4 Ta1 C2 -73.5(6)
Ta2 B4 Ta1 C2 -148.0(4)
B3 B4 Ta1 Ta2 74.5(3)
C2 C3 Ta1 O1 84.4(3)
C4 C3 Ta1 O1 -158.5(3)
C13 C3 Ta1 O1 -36.8(5)
C2 C3 Ta1 O2 115.3(3)
C4 C3 Ta1 O2 -127.6(3)
C13 C3 Ta1 O2 -5.9(5)
C2 C3 Ta1 C4 -117.1(4)
C13 C3 Ta1 C4 121.7(6)
C2 C3 Ta1 C5 -78.9(3)
C4 C3 Ta1 C5 38.2(3)
C13 C3 Ta1 C5 160.0(6)
C2 C3 Ta1 C1 -36.8(3)
C4 C3 Ta1 C1 80.3(4)
C13 C3 Ta1 C1 -157.9(6)
C2 C3 Ta1 B1 2.6(6)
C4 C3 Ta1 B1 119.7(5)
C13 C3 Ta1 B1 -118.6(6)
C2 C3 Ta1 B4 -169.8(3)
C4 C3 Ta1 B4 -52.7(4)
C13 C3 Ta1 B4 69.0(5)
C2 C3 Ta1 B3 154.1(3)
C4 C3 Ta1 B3 -88.8(4)
C13 C3 Ta1 B3 32.9(5)
C2 C3 Ta1 B2 46.7(4)
C4 C3 Ta1 B2 163.8(3)
C13 C3 Ta1 B2 -74.5(5)
C4 C3 Ta1 C2 117.1(4)
C13 C3 Ta1 C2 -121.2(6)
C2 C3 Ta1 Ta2 117.4(3)
C4 C3 Ta1 Ta2 -125.5(3)
C13 C3 Ta1 Ta2 -3.8(6)
O2 B3 Ta1 O1 11.8(3)
B4 B3 Ta1 O1 -127.5(4)
Ta2 B3 Ta1 O1 -53.6(2)
B4 B3 Ta1 O2 -139.3(5)
Ta2 B3 Ta1 O2 -65.4(3)
O2 B3 Ta1 C4 -122.7(3)
B4 B3 Ta1 C4 98.1(3)
Ta2 B3 Ta1 C4 171.96(17)
O2 B3 Ta1 C5 -142.6(3)
B4 B3 Ta1 C5 78.1(4)
Ta2 B3 Ta1 C5 152.02(15)
O2 B3 Ta1 C1 -107.5(5)
B4 B3 Ta1 C1 113.2(5)
Ta2 B3 Ta1 C1 -172.9(4)
O2 B3 Ta1 B1 77.9(4)
B4 B3 Ta1 B1 -61.4(4)
Ta2 B3 Ta1 B1 12.5(3)
O2 B3 Ta1 B4 139.3(5)
Ta2 B3 Ta1 B4 73.9(3)
O2 B3 Ta1 C3 -88.3(3)
B4 B3 Ta1 C3 132.4(3)
Ta2 B3 Ta1 C3 -153.70(16)
O2 B3 Ta1 B2 34.1(4)
B4 B3 Ta1 B2 -105.1(4)
Ta2 B3 Ta1 B2 -31.2(3)
O2 B3 Ta1 C2 -71.1(4)
B4 B3 Ta1 C2 149.7(3)
Ta2 B3 Ta1 C2 -136.43(16)
O2 B3 Ta1 Ta2 65.4(3)
B4 B3 Ta1 Ta2 -73.9(3)
B1 B2 Ta1 O1 138.5(5)
Ta2 B2 Ta1 O1 65.1(3)
O1 B2 Ta1 O2 -11.9(3)
B1 B2 Ta1 O2 126.5(4)
Ta2 B2 Ta1 O2 53.19(19)
O1 B2 Ta1 C4 90.0(5)
B1 B2 Ta1 C4 -131.5(5)
Ta2 B2 Ta1 C4 155.1(4)
O1 B2 Ta1 C5 142.3(3)
B1 B2 Ta1 C5 -79.2(4)
Ta2 B2 Ta1 C5 -152.56(18)
O1 B2 Ta1 C1 128.4(3)
B1 B2 Ta1 C1 -93.1(3)
Ta2 B2 Ta1 C1 -166.46(17)
O1 B2 Ta1 B1 -138.5(5)
Ta2 B2 Ta1 B1 -73.3(3)
O1 B2 Ta1 B4 -77.3(4)
B1 B2 Ta1 B4 61.1(4)
Ta2 B2 Ta1 B4 -12.2(3)
O1 B2 Ta1 C3 70.6(4)
B1 B2 Ta1 C3 -150.9(3)
Ta2 B2 Ta1 C3 135.75(15)
O1 B2 Ta1 B3 -34.0(4)
B1 B2 Ta1 B3 104.5(3)
Ta2 B2 Ta1 B3 31.2(2)
O1 B2 Ta1 C2 94.3(3)
B1 B2 Ta1 C2 -127.2(3)
Ta2 B2 Ta1 C2 159.48(17)
O1 B2 Ta1 Ta2 -65.1(3)
B1 B2 Ta1 Ta2 73.3(3)
C3 C2 Ta1 O1 -101.1(3)
C1 C2 Ta1 O1 141.7(3)
C12 C2 Ta1 O1 21.2(6)
C3 C2 Ta1 O2 -70.6(3)
C1 C2 Ta1 O2 172.2(3)
C12 C2 Ta1 O2 51.7(6)
C3 C2 Ta1 C4 36.8(3)
C1 C2 Ta1 C4 -80.4(3)
C12 C2 Ta1 C4 159.1(6)
C3 C2 Ta1 C5 78.8(3)
C1 C2 Ta1 C5 -38.4(3)
C12 C2 Ta1 C5 -158.9(6)
C3 C2 Ta1 C1 117.2(4)
C12 C2 Ta1 C1 -120.5(7)
C3 C2 Ta1 B1 -178.6(3)
C1 C2 Ta1 B1 64.2(4)
C12 C2 Ta1 B1 -56.3(6)
C3 C2 Ta1 B4 20.5(6)
C1 C2 Ta1 B4 -96.7(6)
C12 C2 Ta1 B4 142.8(6)
C1 C2 Ta1 C3 -117.2(4)
C12 C2 Ta1 C3 122.3(7)
C3 C2 Ta1 B3 -32.4(4)
C1 C2 Ta1 B3 -149.6(4)
C12 C2 Ta1 B3 90.0(6)
C3 C2 Ta1 B2 -140.8(3)
C1 C2 Ta1 B2 102.1(4)
C12 C2 Ta1 B2 -18.4(6)
C3 C2 Ta1 Ta2 -110.8(3)
C1 C2 Ta1 Ta2 132.0(3)
C12 C2 Ta1 Ta2 11.5(7)
B2 O1 Ta2 O2 -162.5(6)
Ta1 O1 Ta2 O2 -78.5(4)
O2 O1 Ta2 C8 -94.9(5)
B2 O1 Ta2 C8 102.5(4)
Ta1 O1 Ta2 C8 -173.5(3)
O2 O1 Ta2 C7 -65.1(5)
B2 O1 Ta2 C7 132.4(4)
Ta1 O1 Ta2 C7 -143.6(2)
O2 O1 Ta2 B1 133.9(5)
B2 O1 Ta2 B1 -28.7(4)
Ta1 O1 Ta2 B1 55.4(2)
O2 O1 Ta2 C9 -127.1(4)
B2 O1 Ta2 C9 70.4(4)
Ta1 O1 Ta2 C9 154.4(2)
O2 O1 Ta2 B4 49.7(5)
B2 O1 Ta2 B4 -112.9(4)
Ta1 O1 Ta2 B4 -28.8(3)
O2 O1 Ta2 C10 -133.5(4)
B2 O1 Ta2 C10 63.9(5)
Ta1 O1 Ta2 C10 147.9(2)
O2 O1 Ta2 C6 -75.0(6)
B2 O1 Ta2 C6 122.5(4)
Ta1 O1 Ta2 C6 -153.5(3)
O2 O1 Ta2 B3 16.5(4)
B2 O1 Ta2 B3 -146.0(4)
Ta1 O1 Ta2 B3 -62.0(2)
O2 O1 Ta2 B2 162.5(6)
Ta1 O1 Ta2 B2 84.0(4)
O2 O1 Ta2 Ta1 78.5(4)
B2 O1 Ta2 Ta1 -84.0(4)
B3 O2 Ta2 O1 155.1(6)
Ta1 O2 Ta2 O1 72.7(4)
O1 O2 Ta2 C8 88.3(5)
B3 O2 Ta2 C8 -116.6(4)
Ta1 O2 Ta2 C8 161.0(3)
O1 O2 Ta2 C7 124.2(5)
B3 O2 Ta2 C7 -80.7(4)
Ta1 O2 Ta2 C7 -163.1(3)
O1 O2 Ta2 B1 -44.7(5)
B3 O2 Ta2 B1 110.4(4)
Ta1 O2 Ta2 B1 28.0(3)
O1 O2 Ta2 C9 66.5(5)
B3 O2 Ta2 C9 -138.4(3)
Ta1 O2 Ta2 C9 139.2(2)
O1 O2 Ta2 B4 -128.4(5)
B3 O2 Ta2 B4 26.7(4)
Ta1 O2 Ta2 B4 -55.7(2)
O1 O2 Ta2 C10 93.3(6)
B3 O2 Ta2 C10 -111.6(5)
Ta1 O2 Ta2 C10 166.0(3)
O1 O2 Ta2 C6 139.4(4)
B3 O2 Ta2 C6 -65.5(4)
Ta1 O2 Ta2 C6 -147.95(18)
O1 O2 Ta2 B3 -155.1(6)
Ta1 O2 Ta2 B3 -82.4(3)
O1 O2 Ta2 B2 -11.7(4)
B3 O2 Ta2 B2 143.4(4)
Ta1 O2 Ta2 B2 61.0(2)
O1 O2 Ta2 Ta1 -72.7(4)
B3 O2 Ta2 Ta1 82.4(3)
C9 C8 Ta2 O1 -114.9(4)
C7 C8 Ta2 O1 130.1(4)
C18 C8 Ta2 O1 8.9(10)
C9 C8 Ta2 O2 -146.4(4)
C7 C8 Ta2 O2 98.5(4)
C18 C8 Ta2 O2 -22.7(10)
C9 C8 Ta2 C7 115.0(5)
C18 C8 Ta2 C7 -121.2(11)
C9 C8 Ta2 B1 -40.0(5)
C7 C8 Ta2 B1 -155.1(4)
C18 C8 Ta2 B1 83.8(10)
C7 C8 Ta2 C9 -115.0(5)
C18 C8 Ta2 C9 123.8(12)
C9 C8 Ta2 B4 138.8(4)
C7 C8 Ta2 B4 23.7(5)
C18 C8 Ta2 B4 -97.4(10)
C9 C8 Ta2 C10 36.3(3)
C7 C8 Ta2 C10 -78.7(3)
C18 C8 Ta2 C10 160.1(11)
C9 C8 Ta2 C6 76.8(4)
C7 C8 Ta2 C6 -38.2(3)
C18 C8 Ta2 C6 -159.4(11)
C9 C8 Ta2 B3 176.3(4)
C7 C8 Ta2 B3 61.3(4)
C18 C8 Ta2 B3 -59.9(10)
C9 C8 Ta2 B2 -75.6(4)
C7 C8 Ta2 B2 169.3(4)
C18 C8 Ta2 B2 48.2(10)
C9 C8 Ta2 Ta1 -122.8(3)
C7 C8 Ta2 Ta1 122.2(3)
C18 C8 Ta2 Ta1 1.0(12)
C6 C7 Ta2 O1 -171.2(3)
C8 C7 Ta2 O1 -58.2(4)
C17 C7 Ta2 O1 64.5(11)
C6 C7 Ta2 O2 160.0(4)
C8 C7 Ta2 O2 -87.0(4)
C17 C7 Ta2 O2 35.7(11)
C6 C7 Ta2 C8 -113.0(5)
C17 C7 Ta2 C8 122.7(12)
C6 C7 Ta2 B1 -51.6(11)
C8 C7 Ta2 B1 61.4(10)
C17 C7 Ta2 B1 -175.8(11)
C6 C7 Ta2 C9 -76.2(3)
C8 C7 Ta2 C9 36.8(3)
C17 C7 Ta2 C9 159.5(12)
C6 C7 Ta2 B4 81.8(4)
C8 C7 Ta2 B4 -165.2(4)
C17 C7 Ta2 B4 -42.5(11)
C6 C7 Ta2 C10 -36.6(3)
C8 C7 Ta2 C10 76.4(4)
C17 C7 Ta2 C10 -160.9(12)
C8 C7 Ta2 C6 113.0(5)
C17 C7 Ta2 C6 -124.3(12)
C6 C7 Ta2 B3 121.6(4)
C8 C7 Ta2 B3 -125.4(4)
C17 C7 Ta2 B3 -2.7(11)
C6 C7 Ta2 B2 -128.3(4)
C8 C7 Ta2 B2 -15.3(5)
C17 C7 Ta2 B2 107.4(11)
C6 C7 Ta2 Ta1 136.5(3)
C8 C7 Ta2 Ta1 -110.5(4)
C17 C7 Ta2 Ta1 12.2(13)
B2 B1 Ta2 O1 26.6(3)
Ta1 B1 Ta2 O1 -48.1(2)
B2 B1 Ta2 O2 48.9(4)
Ta1 B1 Ta2 O2 -25.8(3)
B2 B1 Ta2 C8 -57.0(4)
Ta1 B1 Ta2 C8 -131.8(2)
B2 B1 Ta2 C7 -99.8(8)
Ta1 B1 Ta2 C7 -174.5(8)
B2 B1 Ta2 C9 -78.6(3)
Ta1 B1 Ta2 C9 -153.38(19)
B2 B1 Ta2 B4 123.7(3)
Ta1 B1 Ta2 B4 48.9(2)
B2 B1 Ta2 C10 -112.6(3)
Ta1 B1 Ta2 C10 172.71(18)
B2 B1 Ta2 C6 -135.0(3)
Ta1 B1 Ta2 C6 150.23(17)
B2 B1 Ta2 B3 87.4(4)
Ta1 B1 Ta2 B3 12.7(3)
Ta1 B1 Ta2 B2 -74.7(3)
B2 B1 Ta2 Ta1 74.7(3)
C10 C9 Ta2 O1 -172.4(4)
C8 C9 Ta2 O1 71.6(4)
C19 C9 Ta2 O1 -51.6(7)
C10 C9 Ta2 O2 157.4(4)
C8 C9 Ta2 O2 41.5(5)
C19 C9 Ta2 O2 -81.8(7)
C10 C9 Ta2 C8 116.0(6)
C19 C9 Ta2 C8 -123.2(9)
C10 C9 Ta2 C7 77.2(4)
C8 C9 Ta2 C7 -38.8(4)
C19 C9 Ta2 C7 -162.0(8)
C10 C9 Ta2 B1 -93.9(4)
C8 C9 Ta2 B1 150.1(4)
C19 C9 Ta2 B1 26.9(7)
C10 C9 Ta2 B4 15.7(9)
C8 C9 Ta2 B4 -100.3(7)
C19 C9 Ta2 B4 136.5(8)
C8 C9 Ta2 C10 -116.0(6)
C19 C9 Ta2 C10 120.8(9)
C10 C9 Ta2 C6 35.9(3)
C8 C9 Ta2 C6 -80.1(4)
C19 C9 Ta2 C6 156.7(8)
C10 C9 Ta2 B3 109.9(5)
C8 C9 Ta2 B3 -6.1(6)
C19 C9 Ta2 B3 -129.3(7)
C10 C9 Ta2 B2 -135.7(4)
C8 C9 Ta2 B2 108.4(4)
C19 C9 Ta2 B2 -14.9(7)
C10 C9 Ta2 Ta1 -136.3(3)
C8 C9 Ta2 Ta1 107.7(4)
C19 C9 Ta2 Ta1 -15.5(9)
B3 B4 Ta2 O1 -49.0(3)
Ta1 B4 Ta2 O1 25.9(2)
B3 B4 Ta2 O2 -24.7(3)
Ta1 B4 Ta2 O2 50.2(2)
B3 B4 Ta2 C8 57.0(4)
Ta1 B4 Ta2 C8 131.9(3)
B3 B4 Ta2 C7 71.4(3)
Ta1 B4 Ta2 C7 146.3(2)
B3 B4 Ta2 B1 -123.9(3)
Ta1 B4 Ta2 B1 -49.0(2)
B3 B4 Ta2 C9 123.3(6)
Ta1 B4 Ta2 C9 -161.8(5)
B3 B4 Ta2 C10 133.5(3)
Ta1 B4 Ta2 C10 -151.64(16)
B3 B4 Ta2 C6 106.2(3)
Ta1 B4 Ta2 C6 -178.89(18)
Ta1 B4 Ta2 B3 74.9(3)
B3 B4 Ta2 B2 -87.2(4)
Ta1 B4 Ta2 B2 -12.3(3)
B3 B4 Ta2 Ta1 -74.9(3)
C9 C10 Ta2 O1 11.4(5)
C6 C10 Ta2 O1 129.5(4)
C20 C10 Ta2 O1 -112.8(6)
C9 C10 Ta2 O2 -43.4(6)
C6 C10 Ta2 O2 74.8(6)
C20 C10 Ta2 O2 -167.5(6)
C9 C10 Ta2 C8 -37.4(4)
C6 C10 Ta2 C8 80.8(4)
C20 C10 Ta2 C8 -161.6(7)
C9 C10 Ta2 C7 -80.6(5)
C6 C10 Ta2 C7 37.5(4)
C20 C10 Ta2 C7 155.2(7)
C9 C10 Ta2 B1 93.9(4)
C6 C10 Ta2 B1 -148.0(4)
C20 C10 Ta2 B1 -30.3(6)
C6 C10 Ta2 C9 118.2(5)
C20 C10 Ta2 C9 -124.2(7)
C9 C10 Ta2 B4 -172.5(4)
C6 C10 Ta2 B4 -54.3(4)
C20 C10 Ta2 B4 63.3(6)
C9 C10 Ta2 C6 -118.2(5)
C20 C10 Ta2 C6 117.6(7)
C9 C10 Ta2 B3 -118.5(5)
C6 C10 Ta2 B3 -0.3(6)
C20 C10 Ta2 B3 117.4(6)
C9 C10 Ta2 B2 50.2(4)
C6 C10 Ta2 B2 168.4(4)
C20 C10 Ta2 B2 -74.0(6)
C9 C10 Ta2 Ta1 109.0(4)
C6 C10 Ta2 Ta1 -132.8(3)
C20 C10 Ta2 Ta1 -15.2(8)
C10 C6 Ta2 O1 -100.0(5)
C7 C6 Ta2 O1 15.8(6)
C16 C6 Ta2 O1 138.1(8)
C10 C6 Ta2 O2 -142.9(4)
C7 C6 Ta2 O2 -27.0(5)
C16 C6 Ta2 O2 95.3(8)
C10 C6 Ta2 C8 -76.2(4)
C7 C6 Ta2 C8 39.7(4)
C16 C6 Ta2 C8 162.0(8)
C10 C6 Ta2 C7 -115.9(5)
C16 C6 Ta2 C7 122.3(9)
C10 C6 Ta2 B1 42.4(5)
C7 C6 Ta2 B1 158.3(5)
C16 C6 Ta2 B1 -79.4(8)
C10 C6 Ta2 C9 -35.3(3)
C7 C6 Ta2 C9 80.6(4)
C16 C6 Ta2 C9 -157.2(8)
C10 C6 Ta2 B4 136.5(4)
C7 C6 Ta2 B4 -107.6(4)
C16 C6 Ta2 B4 14.7(8)
C7 C6 Ta2 C10 115.9(5)
C16 C6 Ta2 C10 -121.8(9)
C10 C6 Ta2 B3 179.8(4)
C7 C6 Ta2 B3 -64.3(4)
C16 C6 Ta2 B3 58.0(8)
C10 C6 Ta2 B2 -19.7(6)
C7 C6 Ta2 B2 96.2(6)
C16 C6 Ta2 B2 -141.5(7)
C10 C6 Ta2 Ta1 134.3(3)
C7 C6 Ta2 Ta1 -109.8(5)
C16 C6 Ta2 Ta1 12.4(10)
O2 B3 Ta2 O1 -13.7(3)
B4 B3 Ta2 O1 126.2(4)
Ta1 B3 Ta2 O1 52.6(2)
B4 B3 Ta2 O2 139.9(5)
Ta1 B3 Ta2 O2 66.2(3)
O2 B3 Ta2 C8 73.0(4)
B4 B3 Ta2 C8 -147.2(3)
Ta1 B3 Ta2 C8 139.2(2)
O2 B3 Ta2 C7 103.8(4)
B4 B3 Ta2 C7 -116.4(4)
Ta1 B3 Ta2 C7 170.0(3)
O2 B3 Ta2 B1 -78.8(4)
B4 B3 Ta2 B1 61.0(4)
Ta1 B3 Ta2 B1 -12.6(3)
O2 B3 Ta2 C9 76.6(5)
B4 B3 Ta2 C9 -143.5(4)
Ta1 B3 Ta2 C9 142.9(3)
O2 B3 Ta2 B4 -139.9(5)
Ta1 B3 Ta2 B4 -73.6(3)
O2 B3 Ta2 C10 134.6(4)
B4 B3 Ta2 C10 -85.6(4)
Ta1 B3 Ta2 C10 -159.2(3)
O2 B3 Ta2 C6 134.4(3)
B4 B3 Ta2 C6 -85.7(3)
Ta1 B3 Ta2 C6 -159.36(17)
O2 B3 Ta2 B2 -34.9(4)
B4 B3 Ta2 B2 105.0(3)
Ta1 B3 Ta2 B2 31.3(3)
O2 B3 Ta2 Ta1 -66.2(3)
B4 B3 Ta2 Ta1 73.6(3)
B1 B2 Ta2 O1 -136.9(5)
Ta1 B2 Ta2 O1 -63.4(3)
O1 B2 Ta2 O2 9.6(3)
B1 B2 Ta2 O2 -127.3(4)
Ta1 B2 Ta2 O2 -53.8(2)
O1 B2 Ta2 C8 -83.4(4)
B1 B2 Ta2 C8 139.7(3)
Ta1 B2 Ta2 C8 -146.8(2)
O1 B2 Ta2 C7 -74.3(4)
B1 B2 Ta2 C7 148.7(3)
Ta1 B2 Ta2 C7 -137.8(2)
O1 B2 Ta2 B1 136.9(5)
Ta1 B2 Ta2 B1 73.5(3)
O1 B2 Ta2 C9 -116.1(4)
B1 B2 Ta2 C9 106.9(3)
Ta1 B2 Ta2 C9 -179.6(2)
O1 B2 Ta2 B4 75.6(4)
B1 B2 Ta2 B4 -61.3(4)
Ta1 B2 Ta2 B4 12.2(3)
O1 B2 Ta2 C10 -140.9(3)
B1 B2 Ta2 C10 82.2(3)
Ta1 B2 Ta2 C10 155.66(16)
O1 B2 Ta2 C6 -129.1(4)
B1 B2 Ta2 C6 94.0(5)
Ta1 B2 Ta2 C6 167.5(3)
O1 B2 Ta2 B3 32.1(4)
B1 B2 Ta2 B3 -104.8(3)
Ta1 B2 Ta2 B3 -31.3(3)
O1 B2 Ta2 Ta1 63.4(3)
B1 B2 Ta2 Ta1 -73.5(3)
O2 Ta1 Ta2 O1 -42.4(3)
C4 Ta1 Ta2 O1 -107.2(3)
C5 Ta1 Ta2 O1 171.9(5)
C1 Ta1 Ta2 O1 80.8(4)
B1 Ta1 Ta2 O1 103.0(4)
B4 Ta1 Ta2 O1 -144.0(3)
C3 Ta1 Ta2 O1 -45.2(3)
B3 Ta1 Ta2 O1 -91.6(3)
B2 Ta1 Ta2 O1 50.1(3)
C2 Ta1 Ta2 O1 12.9(3)
O1 Ta1 Ta2 O2 42.4(3)
C4 Ta1 Ta2 O2 -64.9(3)
C5 Ta1 Ta2 O2 -145.8(5)
C1 Ta1 Ta2 O2 123.2(4)
B1 Ta1 Ta2 O2 145.4(4)
B4 Ta1 Ta2 O2 -101.7(3)
C3 Ta1 Ta2 O2 -2.8(3)
B3 Ta1 Ta2 O2 -49.3(3)
B2 Ta1 Ta2 O2 92.5(3)
C2 Ta1 Ta2 O2 55.2(3)
O1 Ta1 Ta2 C8 10.7(4)
O2 Ta1 Ta2 C8 -31.7(4)
C4 Ta1 Ta2 C8 -96.6(5)
C5 Ta1 Ta2 C8 -177.5(6)
C1 Ta1 Ta2 C8 91.5(5)
B1 Ta1 Ta2 C8 113.7(5)
B4 Ta1 Ta2 C8 -133.4(5)
C3 Ta1 Ta2 C8 -34.5(4)
B3 Ta1 Ta2 C8 -81.0(4)
B2 Ta1 Ta2 C8 60.8(4)
C2 Ta1 Ta2 C8 23.5(4)
O1 Ta1 Ta2 C7 73.4(5)
O2 Ta1 Ta2 C7 31.1(5)
C4 Ta1 Ta2 C7 -33.8(5)
C5 Ta1 Ta2 C7 -114.7(6)
C1 Ta1 Ta2 C7 154.2(5)
B1 Ta1 Ta2 C7 176.4(5)
B4 Ta1 Ta2 C7 -70.6(5)
C3 Ta1 Ta2 C7 28.3(5)
B3 Ta1 Ta2 C7 -18.2(5)
B2 Ta1 Ta2 C7 123.6(5)
C2 Ta1 Ta2 C7 86.3(5)
O1 Ta1 Ta2 B1 -103.0(4)
O2 Ta1 Ta2 B1 -145.4(4)
C4 Ta1 Ta2 B1 149.8(4)
C5 Ta1 Ta2 B1 68.9(5)
C1 Ta1 Ta2 B1 -22.2(4)
B4 Ta1 Ta2 B1 113.0(4)
C3 Ta1 Ta2 B1 -148.2(3)
B3 Ta1 Ta2 B1 165.4(4)
B2 Ta1 Ta2 B1 -52.8(3)
C2 Ta1 Ta2 B1 -90.1(3)
O1 Ta1 Ta2 C9 -49.3(4)
O2 Ta1 Ta2 C9 -91.7(4)
C4 Ta1 Ta2 C9 -156.6(4)
C5 Ta1 Ta2 C9 122.5(5)
C1 Ta1 Ta2 C9 31.5(5)
B1 Ta1 Ta2 C9 53.7(4)
B4 Ta1 Ta2 C9 166.6(4)
C3 Ta1 Ta2 C9 -94.5(4)
B3 Ta1 Ta2 C9 -141.0(4)
B2 Ta1 Ta2 C9 0.8(4)
C2 Ta1 Ta2 C9 -36.5(4)
O1 Ta1 Ta2 B4 144.0(3)
O2 Ta1 Ta2 B4 101.7(3)
C4 Ta1 Ta2 B4 36.8(4)
C5 Ta1 Ta2 B4 -44.1(5)
C1 Ta1 Ta2 B4 -135.2(4)
B1 Ta1 Ta2 B4 -113.0(4)
C3 Ta1 Ta2 B4 98.9(3)
B3 Ta1 Ta2 B4 52.4(3)
B2 Ta1 Ta2 B4 -165.8(3)
C2 Ta1 Ta2 B4 156.9(3)
O1 Ta1 Ta2 C10 -121.2(4)
O2 Ta1 Ta2 C10 -163.6(4)
C4 Ta1 Ta2 C10 131.6(4)
C5 Ta1 Ta2 C10 50.7(6)
C1 Ta1 Ta2 C10 -40.4(5)
B1 Ta1 Ta2 C10 -18.2(4)
B4 Ta1 Ta2 C10 94.8(4)
C3 Ta1 Ta2 C10 -166.3(4)
B3 Ta1 Ta2 C10 147.2(4)
B2 Ta1 Ta2 C10 -71.0(4)
C2 Ta1 Ta2 C10 -108.3(4)
O1 Ta1 Ta2 C6 146.7(4)
O2 Ta1 Ta2 C6 104.3(4)
C4 Ta1 Ta2 C6 39.4(4)
C5 Ta1 Ta2 C6 -41.4(6)
C1 Ta1 Ta2 C6 -132.5(5)
B1 Ta1 Ta2 C6 -110.3(5)
B4 Ta1 Ta2 C6 2.7(4)
C3 Ta1 Ta2 C6 101.5(4)
B3 Ta1 Ta2 C6 55.1(4)
B2 Ta1 Ta2 C6 -163.2(4)
C2 Ta1 Ta2 C6 159.6(4)
O1 Ta1 Ta2 B3 91.6(3)
O2 Ta1 Ta2 B3 49.3(3)
C4 Ta1 Ta2 B3 -15.6(3)
C5 Ta1 Ta2 B3 -96.5(5)
C1 Ta1 Ta2 B3 172.4(4)
B1 Ta1 Ta2 B3 -165.4(4)
B4 Ta1 Ta2 B3 -52.4(3)
C3 Ta1 Ta2 B3 46.5(3)
B2 Ta1 Ta2 B3 141.8(3)
C2 Ta1 Ta2 B3 104.5(3)
O1 Ta1 Ta2 B2 -50.1(3)
O2 Ta1 Ta2 B2 -92.5(3)
C4 Ta1 Ta2 B2 -157.4(3)
C5 Ta1 Ta2 B2 121.7(5)
C1 Ta1 Ta2 B2 30.7(4)
B1 Ta1 Ta2 B2 52.8(3)
B4 Ta1 Ta2 B2 165.8(3)
C3 Ta1 Ta2 B2 -95.3(3)
B3 Ta1 Ta2 B2 -141.8(3)
C2 Ta1 Ta2 B2 -37.3(3)
